data_7242144
loop_
_publ_author_name
'Gorginpour, Forough'
'Zali-Boeini, Hassan'
'Rudbari, Hadi Amiri'

_publ_section_title
;
 A quinoxaline-based porous organic polymer containing copper
 nanoparticles CuNPs@Q-POP as a robust nanocatalyst toward C--N coupling
 reaction
;
_journal_issue 6
_journal_name_full 'RSC Advances'
_journal_page_first 3655
_journal_page_last 3665
_journal_paper_doi 10.1039/D0RA10741G
_journal_volume 11
_journal_year 2021
_chemical_formula_sum 'C20 H16 N2 O2'
_chemical_formula_weight 316.35
_space_group_crystal_system monoclinic
_space_group_IT_number 14
_space_group_name_Hall '-P 2ybc'
_space_group_name_H-M_alt 'P 1 21/c 1'
_atom_sites_solution_hydrogens mixed
_audit_creation_method SHELXL-2016/6
_audit_update_record
;
2019-09-16 deposited with the CCDC.	2021-01-11 downloaded from the CCDC.
;
_cell_angle_alpha 90
_cell_angle_beta 115.05(3)
_cell_angle_gamma 90
_cell_formula_units_Z 4
_cell_length_a 9.7420(19)
_cell_length_b 16.082(3)
_cell_length_c 11.405(2)
_cell_measurement_reflns_used 3569
_cell_measurement_temperature 298(2)
_cell_measurement_theta_max 48.33
_cell_measurement_theta_min 5.04
_cell_volume 1618.8(7)
_computing_cell_refinement 'X-AREA (Stoe & Cie, 2005)'
_computing_data_collection 'X-AREA (Stoe & Cie, 2005)'
_computing_data_reduction 'X-AREA (Stoe & Cie, 2005)'
_computing_structure_refinement 'SHELXL-2016/6 (Sheldrick, 2016)'
_computing_structure_solution 'SIR-97 (Altomare et al., 1997)'
_diffrn_ambient_temperature 298(2)
_diffrn_measured_fraction_theta_full 0.999
_diffrn_measured_fraction_theta_max 0.999
_diffrn_measurement_device_type 'Stoe IPDS-II'
_diffrn_measurement_method 'rotation method'
_diffrn_radiation_type MoK\a
_diffrn_radiation_wavelength 0.71073
_diffrn_reflns_av_R_equivalents 0.1897
_diffrn_reflns_av_unetI/netI 0.1456
_diffrn_reflns_Laue_measured_fraction_full 0.999
_diffrn_reflns_Laue_measured_fraction_max 0.999
_diffrn_reflns_limit_h_max 11
_diffrn_reflns_limit_h_min -11
_diffrn_reflns_limit_k_max 19
_diffrn_reflns_limit_k_min -18
_diffrn_reflns_limit_l_max 13
_diffrn_reflns_limit_l_min -13
_diffrn_reflns_number 10238
_diffrn_reflns_point_group_measured_fraction_full 0.999
_diffrn_reflns_point_group_measured_fraction_max 0.999
_diffrn_reflns_theta_full 24.998
_diffrn_reflns_theta_max 24.998
_diffrn_reflns_theta_min 2.533
_exptl_absorpt_coefficient_mu 0.085
_exptl_absorpt_correction_type none
_exptl_crystal_colour colorless
_exptl_crystal_density_diffrn 1.298
_exptl_crystal_description flat
_exptl_crystal_F_000 664
_exptl_crystal_size_max 0.31
_exptl_crystal_size_mid 0.29
_exptl_crystal_size_min 0.07
_refine_diff_density_max 0.227
_refine_diff_density_min -0.311
_refine_diff_density_rms 0.072
_refine_ls_extinction_method none
_refine_ls_goodness_of_fit_ref 0.827
_refine_ls_hydrogen_treatment mixed
_refine_ls_matrix_type full
_refine_ls_number_parameters 226
_refine_ls_number_reflns 2860
_refine_ls_number_restraints 1
_refine_ls_restrained_S_all 0.827
_refine_ls_R_factor_all 0.1269
_refine_ls_R_factor_gt 0.0721
_refine_ls_shift/su_max 0.000
_refine_ls_shift/su_mean 0.000
_refine_ls_structure_factor_coef Fsqd
_refine_ls_weighting_details 'w=1/[\s^2^(Fo^2^)+(0.0728P)^2^] where P=(Fo^2^+2Fc^2^)/3'
_refine_ls_weighting_scheme calc
_refine_ls_wR_factor_gt 0.1622
_refine_ls_wR_factor_ref 0.1852
_reflns_Friedel_coverage 0.000
_reflns_number_gt 1394
_reflns_number_total 2860
_reflns_threshold_expression 'I > 2\s(I)'
_cod_data_source_file d0ra10741g2.cif
_cod_data_source_block shelx
_cod_original_cell_volume 1618.6(7)
_cod_original_sg_symbol_H-M 'P 21/c'
_cod_database_code 7242144
_shelx_shelxl_version_number 2016/6
_shelx_space_group_comment
;
The symmetry employed for this shelxl refinement is uniquely defined
by the following loop, which should always be used as a source of
symmetry information in preference to the above space-group names.
They are only intended as comments.
;

loop_
_space_group_symop_operation_xyz
'x, y, z'
'-x, y+1/2, -z+1/2'
'-x, -y, -z'
'x, -y-1/2, z-1/2'

loop_
_atom_site_label
_atom_site_type_symbol
_atom_site_fract_x
_atom_site_fract_y
_atom_site_fract_z
_atom_site_U_iso_or_equiv
_atom_site_adp_type
_atom_site_occupancy
_atom_site_site_symmetry_order
_atom_site_calc_flag
_atom_site_refinement_flags_posn
_atom_site_refinement_flags_adp
_atom_site_refinement_flags_occupancy
_atom_site_disorder_assembly
_atom_site_disorder_group
O1 O -0.2149(2) 0.05199(18) 0.8554(2) 0.0642(7) Uani 1 1 d . . . . .
H1 H -0.301027 0.039467 0.844630 0.096 Uiso 1 1 calc R U . . .
O2 O 0.4965(2) 0.02753(18) 0.8316(3) 0.0632(7) Uani 1 1 d D . . . .
N1 N 0.2882(3) 0.11315(17) 0.8407(3) 0.0524(7) Uani 1 1 d . . . . .
C8 C 0.2161(3) 0.0478(2) 0.8506(3) 0.0436(8) Uani 1 1 d . . . . .
C7 C 0.0698(3) 0.0571(2) 0.8676(3) 0.0442(8) Uani 1 1 d . . . . .
H7 H 0.056023 0.007226 0.910744 0.053 Uiso 1 1 calc R U . . .
C1 C -0.0671(3) 0.06612(19) 0.7376(3) 0.0428(8) Uani 1 1 d . . . . .
C9 C 0.2790(3) -0.0338(2) 0.8456(3) 0.0482(8) Uani 1 1 d . . . . .
N2 N 0.0931(3) 0.12841(18) 0.9542(3) 0.0532(8) Uani 1 1 d . . . . .
C3 C -0.3402(4) 0.0742(2) 0.6241(3) 0.0578(9) Uani 1 1 d . . . . .
H3 H -0.435345 0.072868 0.624672 0.069 Uiso 1 1 calc R U . . .
C2 C -0.2119(3) 0.0641(2) 0.7387(3) 0.0477(8) Uani 1 1 d . . . . .
C6 C -0.0589(3) 0.0783(2) 0.6204(3) 0.0514(9) Uani 1 1 d . . . . .
H6 H 0.035743 0.079744 0.618819 0.062 Uiso 1 1 calc R U . . .
C15 C 0.2398(3) 0.1923(2) 0.8572(3) 0.0521(8) Uani 1 1 d . . . . .
C13 C 0.4839(4) -0.1183(3) 0.8441(3) 0.0647(10) Uani 1 1 d . . . . .
H13 H 0.579494 -0.122422 0.844795 0.078 Uiso 1 1 calc R U . . .
C14 C 0.4215(4) -0.0409(2) 0.8393(3) 0.0528(9) Uani 1 1 d . . . . .
C10 C 0.2028(4) -0.1077(2) 0.8481(3) 0.0579(9) Uani 1 1 d . . . . .
H10 H 0.107737 -0.104622 0.848615 0.069 Uiso 1 1 calc R U . . .
C20 C 0.1424(3) 0.2012(2) 0.9187(3) 0.0499(8) Uani 1 1 d . . . . .
C4 C -0.3283(4) 0.0860(2) 0.5100(4) 0.0640(10) Uani 1 1 d . . . . .
H4 H -0.415603 0.092554 0.433659 0.077 Uiso 1 1 calc R U . . .
C5 C -0.1861(4) 0.0884(3) 0.5068(3) 0.0630(10) Uani 1 1 d . . . . .
H5 H -0.178179 0.096605 0.429153 0.076 Uiso 1 1 calc R U . . .
C16 C 0.2974(4) 0.2628(3) 0.8233(4) 0.0731(12) Uani 1 1 d . . . . .
H16 H 0.361046 0.257315 0.781814 0.088 Uiso 1 1 calc R U . . .
C12 C 0.4087(5) -0.1894(3) 0.8479(4) 0.0744(11) Uani 1 1 d . . . . .
H12 H 0.452198 -0.241041 0.849304 0.089 Uiso 1 1 calc R U . . .
C19 C 0.1122(4) 0.2793(3) 0.9509(4) 0.0719(11) Uani 1 1 d . . . . .
H19 H 0.052764 0.285473 0.996181 0.086 Uiso 1 1 calc R U . . .
C11 C 0.2660(5) -0.1842(2) 0.8498(4) 0.0746(11) Uani 1 1 d . . . . .
H11 H 0.214401 -0.232357 0.852096 0.090 Uiso 1 1 calc R U . . .
C18 C 0.1699(5) 0.3484(3) 0.9162(4) 0.0830(14) Uani 1 1 d . . . . .
H18 H 0.147779 0.401114 0.936867 0.100 Uiso 1 1 calc R U . . .
C17 C 0.2607(5) 0.3400(3) 0.8507(5) 0.0849(14) Uani 1 1 d . . . . .
H17 H 0.296702 0.387004 0.825383 0.102 Uiso 1 1 calc R U . . .
H2A H 0.014(5) 0.143(2) 0.983(4) 0.085(13) Uiso 1 1 d . . . . .
H2 H 0.454(4) 0.0725(13) 0.826(4) 0.087(15) Uiso 1 1 d D . . . .

loop_
_atom_site_aniso_label
_atom_site_aniso_U_11
_atom_site_aniso_U_22
_atom_site_aniso_U_33
_atom_site_aniso_U_23
_atom_site_aniso_U_13
_atom_site_aniso_U_12
O1 0.0277(11) 0.105(2) 0.0658(16) 0.0128(14) 0.0259(11) -0.0006(12)
O2 0.0303(12) 0.0776(19) 0.0914(19) -0.0007(15) 0.0351(13) 0.0010(12)
N1 0.0297(14) 0.0565(18) 0.074(2) 0.0017(14) 0.0252(14) -0.0023(12)
C8 0.0271(15) 0.058(2) 0.0479(18) 0.0019(15) 0.0175(13) -0.0013(14)
C7 0.0246(14) 0.059(2) 0.0523(18) 0.0071(15) 0.0200(13) 0.0016(13)
C1 0.0239(14) 0.0517(18) 0.0541(19) 0.0030(15) 0.0179(13) -0.0028(13)
C9 0.0264(15) 0.067(2) 0.0501(19) 0.0033(16) 0.0154(14) 0.0026(14)
N2 0.0367(15) 0.0680(19) 0.0595(18) -0.0075(15) 0.0249(14) -0.0019(13)
C3 0.0267(16) 0.074(2) 0.069(2) 0.0061(19) 0.0171(17) -0.0037(15)
C2 0.0305(16) 0.059(2) 0.060(2) 0.0068(16) 0.0249(15) -0.0016(14)
C6 0.0322(16) 0.067(2) 0.058(2) 0.0033(17) 0.0223(16) -0.0052(15)
C15 0.0304(16) 0.059(2) 0.067(2) 0.0014(17) 0.0208(16) -0.0029(15)
C13 0.0393(19) 0.083(3) 0.067(2) -0.005(2) 0.0182(18) 0.0157(19)
C14 0.0309(16) 0.069(2) 0.059(2) -0.0008(17) 0.0197(15) 0.0042(16)
C10 0.046(2) 0.057(2) 0.074(2) 0.0032(18) 0.0289(19) -0.0004(16)
C20 0.0274(15) 0.055(2) 0.063(2) -0.0030(17) 0.0153(15) 0.0009(14)
C4 0.0390(19) 0.086(3) 0.057(2) 0.0066(19) 0.0106(17) -0.0035(18)
C5 0.047(2) 0.091(3) 0.051(2) 0.0023(18) 0.0212(17) -0.0051(18)
C16 0.054(2) 0.069(3) 0.108(3) 0.009(2) 0.045(2) -0.0033(19)
C12 0.070(3) 0.066(3) 0.091(3) 0.003(2) 0.037(2) 0.017(2)
C19 0.052(2) 0.075(3) 0.088(3) -0.011(2) 0.030(2) 0.004(2)
C11 0.071(3) 0.062(2) 0.098(3) 0.004(2) 0.043(2) 0.003(2)
C18 0.065(3) 0.061(3) 0.120(4) -0.002(2) 0.036(3) 0.006(2)
C17 0.071(3) 0.054(2) 0.136(4) 0.006(3) 0.050(3) -0.008(2)

loop_
_atom_type_symbol
_atom_type_description
_atom_type_scat_dispersion_real
_atom_type_scat_dispersion_imag
_atom_type_scat_source
C C 0.0033 0.0016 'International Tables Vol C Tables 4.2.6.8 and 6.1.1.4'
H H 0.0000 0.0000 'International Tables Vol C Tables 4.2.6.8 and 6.1.1.4'
N N 0.0061 0.0033 'International Tables Vol C Tables 4.2.6.8 and 6.1.1.4'
O O 0.0106 0.0060 'International Tables Vol C Tables 4.2.6.8 and 6.1.1.4'

loop_
_geom_angle_atom_site_label_1
_geom_angle_atom_site_label_2
_geom_angle_atom_site_label_3
_geom_angle
_geom_angle_site_symmetry_1
_geom_angle_site_symmetry_3
_geom_angle_publ_flag
C2 O1 H1 109.5 . . ?
C14 O2 H2 117(3) . . ?
C8 N1 C15 120.1(3) . . ?
N1 C8 C9 118.3(3) . . ?
N1 C8 C7 120.1(3) . . ?
C9 C8 C7 121.6(3) . . ?
N2 C7 C1 113.8(3) . . ?
N2 C7 C8 106.0(2) . . ?
C1 C7 C8 111.5(2) . . ?
N2 C7 H7 108.5 . . ?
C1 C7 H7 108.5 . . ?
C8 C7 H7 108.5 . . ?
C6 C1 C2 118.4(3) . . ?
C6 C1 C7 124.5(3) . . ?
C2 C1 C7 117.0(3) . . ?
C10 C9 C14 117.8(3) . . ?
C10 C9 C8 121.6(3) . . ?
C14 C9 C8 120.6(3) . . ?
C20 N2 C7 115.9(3) . . ?
C20 N2 H2A 108(2) . . ?
C7 N2 H2A 119(2) . . ?
C4 C3 C2 120.6(3) . . ?
C4 C3 H3 119.7 . . ?
C2 C3 H3 119.7 . . ?
O1 C2 C3 123.9(3) . . ?
O1 C2 C1 116.5(3) . . ?
C3 C2 C1 119.6(3) . . ?
C5 C6 C1 122.0(3) . . ?
C5 C6 H6 119.0 . . ?
C1 C6 H6 119.0 . . ?
C16 C15 N1 120.4(3) . . ?
C16 C15 C20 119.5(3) . . ?
N1 C15 C20 119.8(3) . . ?
C12 C13 C14 121.5(4) . . ?
C12 C13 H13 119.2 . . ?
C14 C13 H13 119.2 . . ?
O2 C14 C13 120.0(3) . . ?
O2 C14 C9 120.4(3) . . ?
C13 C14 C9 119.6(3) . . ?
C11 C10 C9 121.3(3) . . ?
C11 C10 H10 119.3 . . ?
C9 C10 H10 119.3 . . ?
C19 C20 N2 123.6(3) . . ?
C19 C20 C15 119.5(3) . . ?
N2 C20 C15 116.7(3) . . ?
C3 C4 C5 120.7(3) . . ?
C3 C4 H4 119.6 . . ?
C5 C4 H4 119.6 . . ?
C6 C5 C4 118.7(3) . . ?
C6 C5 H5 120.7 . . ?
C4 C5 H5 120.7 . . ?
C17 C16 C15 120.1(4) . . ?
C17 C16 H16 119.9 . . ?
C15 C16 H16 119.9 . . ?
C13 C12 C11 119.9(4) . . ?
C13 C12 H12 120.0 . . ?
C11 C12 H12 120.0 . . ?
C20 C19 C18 120.1(4) . . ?
C20 C19 H19 120.0 . . ?
C18 C19 H19 120.0 . . ?
C10 C11 C12 119.7(4) . . ?
C10 C11 H11 120.2 . . ?
C12 C11 H11 120.2 . . ?
C19 C18 C17 120.5(4) . . ?
C19 C18 H18 119.7 . . ?
C17 C18 H18 119.7 . . ?
C16 C17 C18 120.1(4) . . ?
C16 C17 H17 119.9 . . ?
C18 C17 H17 119.9 . . ?

loop_
_geom_bond_atom_site_label_1
_geom_bond_atom_site_label_2
_geom_bond_distance
_geom_bond_site_symmetry_2
_geom_bond_publ_flag
O1 C2 1.358(4) . ?
O1 H1 0.8200 . ?
O2 C14 1.345(4) . ?
O2 H2 0.821(2) . ?
N1 C8 1.295(4) . ?
N1 C15 1.397(4) . ?
C8 C9 1.460(4) . ?
C8 C7 1.525(4) . ?
C7 N2 1.467(4) . ?
C7 C1 1.524(4) . ?
C7 H7 0.9800 . ?
C1 C6 1.387(4) . ?
C1 C2 1.416(4) . ?
C9 C10 1.408(5) . ?
C9 C14 1.425(4) . ?
N2 C20 1.388(4) . ?
N2 H2A 0.99(4) . ?
C3 C4 1.368(5) . ?
C3 C2 1.383(5) . ?
C3 H3 0.9300 . ?
C6 C5 1.372(5) . ?
C6 H6 0.9300 . ?
C15 C16 1.391(5) . ?
C15 C20 1.406(5) . ?
C13 C12 1.368(6) . ?
C13 C14 1.376(5) . ?
C13 H13 0.9300 . ?
C10 C11 1.372(5) . ?
C10 H10 0.9300 . ?
C20 C19 1.375(5) . ?
C4 C5 1.402(5) . ?
C4 H4 0.9300 . ?
C5 H5 0.9300 . ?
C16 C17 1.364(6) . ?
C16 H16 0.9300 . ?
C12 C11 1.402(6) . ?
C12 H12 0.9300 . ?
C19 C18 1.377(6) . ?
C19 H19 0.9300 . ?
C11 H11 0.9300 . ?
C18 C17 1.384(6) . ?
C18 H18 0.9300 . ?
C17 H17 0.9300 . ?

loop_
_geom_torsion_atom_site_label_1
_geom_torsion_atom_site_label_2
_geom_torsion_atom_site_label_3
_geom_torsion_atom_site_label_4
_geom_torsion
_geom_torsion_site_symmetry_1
_geom_torsion_site_symmetry_2
_geom_torsion_site_symmetry_3
_geom_torsion_site_symmetry_4
_geom_torsion_publ_flag
C15 N1 C8 C9 -174.0(3) . . . . ?
C15 N1 C8 C7 5.7(5) . . . . ?
N1 C8 C7 N2 -38.7(4) . . . . ?
C9 C8 C7 N2 141.0(3) . . . . ?
N1 C8 C7 C1 85.6(4) . . . . ?
C9 C8 C7 C1 -94.7(3) . . . . ?
N2 C7 C1 C6 109.7(3) . . . . ?
C8 C7 C1 C6 -10.1(5) . . . . ?
N2 C7 C1 C2 -68.4(4) . . . . ?
C8 C7 C1 C2 171.8(3) . . . . ?
N1 C8 C9 C10 -176.3(3) . . . . ?
C7 C8 C9 C10 4.0(5) . . . . ?
N1 C8 C9 C14 4.4(5) . . . . ?
C7 C8 C9 C14 -175.3(3) . . . . ?
C1 C7 N2 C20 -70.8(3) . . . . ?
C8 C7 N2 C20 52.1(3) . . . . ?
C4 C3 C2 O1 -179.9(3) . . . . ?
C4 C3 C2 C1 0.0(5) . . . . ?
C6 C1 C2 O1 180.0(3) . . . . ?
C7 C1 C2 O1 -1.8(4) . . . . ?
C6 C1 C2 C3 0.1(5) . . . . ?
C7 C1 C2 C3 178.3(3) . . . . ?
C2 C1 C6 C5 0.0(5) . . . . ?
C7 C1 C6 C5 -178.1(3) . . . . ?
C8 N1 C15 C16 -167.8(3) . . . . ?
C8 N1 C15 C20 17.7(5) . . . . ?
C12 C13 C14 O2 -177.9(4) . . . . ?
C12 C13 C14 C9 3.5(6) . . . . ?
C10 C9 C14 O2 177.4(3) . . . . ?
C8 C9 C14 O2 -3.2(5) . . . . ?
C10 C9 C14 C13 -4.1(5) . . . . ?
C8 C9 C14 C13 175.3(3) . . . . ?
C14 C9 C10 C11 2.6(5) . . . . ?
C8 C9 C10 C11 -176.8(3) . . . . ?
C7 N2 C20 C19 152.1(3) . . . . ?
C7 N2 C20 C15 -33.9(4) . . . . ?
C16 C15 C20 C19 -3.6(5) . . . . ?
N1 C15 C20 C19 170.9(3) . . . . ?
C16 C15 C20 N2 -177.8(3) . . . . ?
N1 C15 C20 N2 -3.3(4) . . . . ?
C2 C3 C4 C5 -0.1(6) . . . . ?
C1 C6 C5 C4 -0.1(6) . . . . ?
C3 C4 C5 C6 0.2(6) . . . . ?
N1 C15 C16 C17 -173.9(4) . . . . ?
C20 C15 C16 C17 0.6(6) . . . . ?
C14 C13 C12 C11 -1.4(6) . . . . ?
N2 C20 C19 C18 177.6(3) . . . . ?
C15 C20 C19 C18 3.8(5) . . . . ?
C9 C10 C11 C12 -0.5(6) . . . . ?
C13 C12 C11 C10 -0.2(6) . . . . ?
C20 C19 C18 C17 -1.1(6) . . . . ?
C15 C16 C17 C18 2.1(7) . . . . ?
C19 C18 C17 C16 -1.9(7) . . . . ?
